data_1567096
loop_
_publ_author_name
'Liu, Chunyang'
'Shangguan, Xiaoyan'
'Li, Yan'
'Zhang, Qian'

_publ_section_title
;
 Copper-catalyzed radical cascade reaction of simple cyclobutanes:
 synthesis of highly functionalized cyclobutene derivatives.
;
_journal_issue 26
_journal_name_full 'Chemical science'
_journal_page_first 7886
_journal_page_last 7891
_journal_paper_doi 10.1039/d2sc00765g
_journal_volume 13
_journal_year 2022
_chemical_formula_moiety '0.67(C12 H11 Br3 O)'
_chemical_formula_sum 'C8 H7.33 Br2 O0.67'
_chemical_formula_weight 273.96
_space_group_crystal_system monoclinic
_space_group_IT_number 11
_space_group_name_Hall '-P 2yb'
_space_group_name_H-M_alt 'P 1 21/m 1'
_atom_sites_solution_hydrogens geom
_atom_sites_solution_primary dual
_audit_creation_date 2020-07-11
_audit_creation_method
;
Olex2 1.2-beta
(compiled 2018.05.29 svn.r3508 for OlexSys, GUI svn.r5506)
;
_audit_update_record
;
2020-10-19 deposited with the CCDC.	2022-06-10 downloaded from the CCDC.
;
_cell_angle_alpha 90
_cell_angle_beta 106.526(6)
_cell_angle_gamma 90
_cell_formula_units_Z 3
_cell_length_a 7.6142(4)
_cell_length_b 7.1461(4)
_cell_length_c 12.6645(7)
_cell_measurement_reflns_used 1436
_cell_measurement_temperature 293(2)
_cell_measurement_theta_max 67.0200
_cell_measurement_theta_min 6.0370
_cell_volume 660.63(7)
_computing_cell_refinement 'CrysAlisPro 1.171.39.38a (Rigaku OD, 2017)'
_computing_data_collection 'CrysAlisPro 1.171.39.38a (Rigaku OD, 2017)'
_computing_data_reduction 'CrysAlisPro 1.171.39.38a (Rigaku OD, 2017)'
_computing_molecular_graphics 'Olex2 (Dolomanov et al., 2009)'
_computing_publication_material 'Olex2 (Dolomanov et al., 2009)'
_computing_structure_refinement 'ShelXL (Sheldrick, 2015)'
_computing_structure_solution 'ShelXT (Sheldrick, 2015)'
_diffrn_ambient_temperature 293(2)
_diffrn_detector 'CCD plate'
_diffrn_detector_area_resol_mean 10.2375
_diffrn_detector_type Ruby
_diffrn_measured_fraction_theta_full 0.989
_diffrn_measured_fraction_theta_max 0.989
_diffrn_measurement_details
;
List of Runs (angles in degrees, time in seconds):

  # Type    Start    End  Width  t~exp~   \w     \q     \k     \f   Frames
#--------------------------------------------------------------------------
  1  \w     20.00  82.00   1.00    1.00    --   42.03  57.00 -60.00   62
  2  \w      5.00  96.00   1.00    1.00    --   42.03-125.00-150.00   91
  3  \w     20.00  63.00   1.00    1.00    --   93.50 -61.00 -30.00   43
  4  \w     13.00  62.00   1.00    1.00    --   93.50 -95.00-150.00   49
  5  \w     21.00  57.00   1.00    1.00    --   93.50-125.00   0.00   36
  6  \w     66.00  95.00   1.00    1.00    --   93.50-125.00   0.00   29
  7  \w     80.00 121.00   1.00    1.00    --   93.50 -45.00 -30.00   41
  8  \w     27.00  53.00   1.00    1.00    --   93.50 -45.00 -30.00   26
  9  \w     81.00 116.00   1.00    1.00    --   93.50 -61.00 -30.00   35
 10  \w     91.00 166.00   1.00    1.00    --   93.50 125.00 150.00   75
 11  \w     71.00 159.00   1.00    1.00    --   93.50  30.00 150.00   88
 12  \w     42.00  88.00   1.00    1.00    --   93.50-125.00-150.00   46
;
_diffrn_measurement_device 'four-circle diffractometer'
_diffrn_measurement_device_type 'Xcalibur, Ruby, Gemini ultra'
_diffrn_measurement_method '\w scans'
_diffrn_orient_matrix_type 'CrysAlisPro convention (1999,Acta A55,543-557)'
_diffrn_orient_matrix_UB_11 -0.0907164000
_diffrn_orient_matrix_UB_12 0.1736198000
_diffrn_orient_matrix_UB_13 -0.0652062000
_diffrn_orient_matrix_UB_21 0.1901962000
_diffrn_orient_matrix_UB_22 0.0872258000
_diffrn_orient_matrix_UB_23 0.0138412000
_diffrn_orient_matrix_UB_31 0.0089138000
_diffrn_orient_matrix_UB_32 -0.0938398000
_diffrn_orient_matrix_UB_33 -0.1078903000
_diffrn_radiation_monochromator mirror
_diffrn_radiation_probe x-ray
_diffrn_radiation_type CuK\a
_diffrn_radiation_wavelength 1.54184
_diffrn_reflns_av_R_equivalents 0.0714
_diffrn_reflns_av_unetI/netI 0.0563
_diffrn_reflns_Laue_measured_fraction_full 0.989
_diffrn_reflns_Laue_measured_fraction_max 0.989
_diffrn_reflns_limit_h_max 8
_diffrn_reflns_limit_h_min -9
_diffrn_reflns_limit_k_max 8
_diffrn_reflns_limit_k_min -8
_diffrn_reflns_limit_l_max 9
_diffrn_reflns_limit_l_min -15
_diffrn_reflns_number 2611
_diffrn_reflns_point_group_measured_fraction_full 0.989
_diffrn_reflns_point_group_measured_fraction_max 0.989
_diffrn_reflns_theta_full 67.012
_diffrn_reflns_theta_max 67.012
_diffrn_reflns_theta_min 3.640
_diffrn_source 'fine-focus sealed X-ray tube'
_diffrn_source_type 'Enhance Ultra (Cu) X-ray Source'
_exptl_absorpt_coefficient_mu 11.138
_exptl_absorpt_correction_T_max 1.00000
_exptl_absorpt_correction_T_min 0.09601
_exptl_absorpt_correction_type multi-scan
_exptl_absorpt_process_details
;
CrysAlisPro 1.171.39.38a (Rigaku Oxford Diffraction, 2017)
Empirical absorption correction using spherical harmonics,
 implemented in SCALE3 ABSPACK scaling algorithm.
;
_exptl_crystal_colour 'clear light colourless'
_exptl_crystal_colour_lustre clear
_exptl_crystal_colour_modifier light
_exptl_crystal_colour_primary colourless
_exptl_crystal_density_diffrn 2.066
_exptl_crystal_description block
_exptl_crystal_F_000 392
_refine_diff_density_max 1.249
_refine_diff_density_min -1.334
_refine_diff_density_rms 0.277
_refine_ls_extinction_method none
_refine_ls_goodness_of_fit_ref 1.076
_refine_ls_hydrogen_treatment constr
_refine_ls_matrix_type full
_refine_ls_number_parameters 95
_refine_ls_number_reflns 1269
_refine_ls_number_restraints 0
_refine_ls_restrained_S_all 1.076
_refine_ls_R_factor_all 0.0801
_refine_ls_R_factor_gt 0.0747
_refine_ls_shift/su_max 0.000
_refine_ls_shift/su_mean 0.000
_refine_ls_structure_factor_coef Fsqd
_refine_ls_weighting_details 'w=1/[\s^2^(Fo^2^)+(0.1474P)^2^] where P=(Fo^2^+2Fc^2^)/3'
_refine_ls_weighting_scheme calc
_refine_ls_wR_factor_gt 0.1920
_refine_ls_wR_factor_ref 0.2058
_reflns_Friedel_coverage 0.000
_reflns_number_gt 1091
_reflns_number_total 1269
_reflns_threshold_expression 'I > 2\s(I)'
_cod_data_source_file d2sc00765g2.cif
_cod_data_source_block 20200710-2
_cod_depositor_comments 'Adding full bibliography for 1567095--1567096.cif.'
_cod_database_code 1567096
_shelx_shelxl_version_number 2018/3
_shelx_space_group_comment
;
The symmetry employed for this shelxl refinement is uniquely defined
by the following loop, which should always be used as a source of
symmetry information in preference to the above space-group names.
They are only intended as comments.
;
_reflns_odcompleteness_completeness 98.53
_reflns_odcompleteness_iscentric 1
_reflns_odcompleteness_theta 66.97
_olex2_refinement_description
;
1. Fixed Uiso
 At 1.2 times of:
  All C(H) groups, All C(H,H) groups
 At 1.5 times of:
  All C(H,H,H) groups
2. Others
 Fixed Sof: H8A(0.5) H8B(0.5) H11A(0.5) H11B(0.5) H11C(0.5) H12A(0.5) H12B(0.5)
3.a Secondary CH2 refined with riding coordinates:
 C8(H8A,H8B), C12(H12A,H12B)
3.b Aromatic/amide H refined with riding coordinates:
 C6(H6), C7(H7), C9(H9), C10(H10)
3.c Idealised Me refined as rotating group:
 C11(H11A,H11B,H11C)
;
_olex2_submission_special_instructions 'No special instructions were received'
_oxdiff_exptl_absorpt_empirical_details
;
Empirical correction (ABSPACK) includes:
- Absorption correction using spherical harmonics
- Frame scaling
;
_oxdiff_exptl_absorpt_empirical_full_max 6.472
_oxdiff_exptl_absorpt_empirical_full_min 0.461

loop_
_space_group_symop_operation_xyz
'x, y, z'
'-x, y+1/2, -z'
'-x, -y, -z'
'x, -y-1/2, z'

loop_
_atom_site_label
_atom_site_type_symbol
_atom_site_fract_x
_atom_site_fract_y
_atom_site_fract_z
_atom_site_U_iso_or_equiv
_atom_site_adp_type
_atom_site_occupancy
_atom_site_site_symmetry_order
_atom_site_calc_flag
_atom_site_refinement_flags_posn
_atom_site_refinement_flags_adp
_atom_site_refinement_flags_occupancy
_atom_site_disorder_assembly
_atom_site_disorder_group
Br2 Br -0.05697(11) 0.52782(12) 0.78795(6) 0.0516(4) Uani 1 1 d . . . . .
Br3 Br 0.61776(14) 0.750000 0.97413(7) 0.0508(5) Uani 1 2 d S T P . .
O1 O 0.3794(10) 0.750000 0.3783(5) 0.0468(17) Uani 1 2 d S T P . .
C1 C 0.2998(14) 0.750000 0.6900(7) 0.0374(19) Uani 1 2 d S T P . .
C2 C 0.2677(13) 0.750000 0.7972(7) 0.0363(19) Uani 1 2 d S T P . .
C3 C 0.0937(13) 0.750000 0.8315(7) 0.0377(19) Uani 1 2 d S T P . .
C4 C 0.3629(13) 0.750000 0.9026(7) 0.037(2) Uani 1 2 d S T P . .
C5 C 0.3640(14) 0.750000 0.4816(7) 0.038(2) Uani 1 2 d S T P . .
C6 C 0.5103(14) 0.750000 0.5777(7) 0.042(2) Uani 1 2 d S T P . .
H6 H 0.630492 0.750000 0.573839 0.050 Uiso 1 2 calc RS T P . .
C7 C 0.4740(13) 0.750000 0.6787(7) 0.039(2) Uani 1 2 d S T P . .
H7 H 0.572423 0.750000 0.742198 0.046 Uiso 1 2 calc RS T P . .
C8 C 0.2088(14) 0.750000 0.9538(7) 0.042(2) Uani 1 2 d S T P . .
H8A H 0.198520 0.862564 0.994409 0.051 Uiso 0.5 1 calc R . . . .
H8B H 0.198520 0.637436 0.994409 0.051 Uiso 0.5 1 calc R . . . .
C9 C 0.1507(14) 0.750000 0.5935(7) 0.045(2) Uani 1 2 d S T P . .
H9 H 0.031586 0.750000 0.599252 0.054 Uiso 1 2 calc RS T P . .
C10 C 0.1800(15) 0.750000 0.4904(7) 0.050(3) Uani 1 2 d S T P . .
H10 H 0.081020 0.750000 0.427226 0.060 Uiso 1 2 calc RS T P . .
C11 C 0.544(2) 0.750000 0.2442(9) 0.065(3) Uani 1 2 d S T P . .
H11A H 0.474781 0.642283 0.210521 0.098 Uiso 0.5 1 calc GR . . A -1
H11B H 0.663222 0.746161 0.233271 0.098 Uiso 0.5 1 calc GR . . A -1
H11C H 0.481267 0.861557 0.211305 0.098 Uiso 0.5 1 calc GR . . A -1
C12 C 0.5617(15) 0.750000 0.3671(8) 0.045(2) Uani 1 2 d S T P . .
H12A H 0.627827 0.639792 0.401785 0.054 Uiso 0.5 1 calc R . . . .
H12B H 0.627827 0.860208 0.401785 0.054 Uiso 0.5 1 calc R . . . .

loop_
_atom_site_aniso_label
_atom_site_aniso_U_11
_atom_site_aniso_U_22
_atom_site_aniso_U_33
_atom_site_aniso_U_23
_atom_site_aniso_U_13
_atom_site_aniso_U_12
Br2 0.0471(7) 0.0475(6) 0.0620(6) -0.0054(3) 0.0183(4) -0.0096(3)
Br3 0.0399(7) 0.0750(9) 0.0328(6) 0.000 0.0024(4) 0.000
O1 0.052(4) 0.067(4) 0.022(3) 0.000 0.013(3) 0.000
C1 0.043(5) 0.041(5) 0.026(4) 0.000 0.007(3) 0.000
C2 0.035(5) 0.035(4) 0.038(4) 0.000 0.009(4) 0.000
C3 0.033(5) 0.045(5) 0.037(4) 0.000 0.013(4) 0.000
C4 0.041(5) 0.043(5) 0.029(4) 0.000 0.013(4) 0.000
C5 0.046(5) 0.039(5) 0.026(4) 0.000 0.005(4) 0.000
C6 0.034(5) 0.062(6) 0.028(4) 0.000 0.009(4) 0.000
C7 0.037(5) 0.052(5) 0.028(4) 0.000 0.010(3) 0.000
C8 0.054(6) 0.047(5) 0.028(4) 0.000 0.014(4) 0.000
C9 0.034(5) 0.061(6) 0.040(5) 0.000 0.011(4) 0.000
C10 0.043(6) 0.074(7) 0.027(4) 0.000 0.000(4) 0.000
C11 0.090(10) 0.073(8) 0.038(5) 0.000 0.025(6) 0.000
C12 0.057(6) 0.036(5) 0.039(5) 0.000 0.007(4) 0.000

loop_
_atom_type_symbol
_atom_type_description
_atom_type_scat_dispersion_real
_atom_type_scat_dispersion_imag
_atom_type_scat_source
C C 0.0181 0.0091 'International Tables Vol C Tables 4.2.6.8 and 6.1.1.4'
H H 0.0000 0.0000 'International Tables Vol C Tables 4.2.6.8 and 6.1.1.4'
Br Br -0.6763 1.2805 'International Tables Vol C Tables 4.2.6.8 and 6.1.1.4'
O O 0.0492 0.0322 'International Tables Vol C Tables 4.2.6.8 and 6.1.1.4'

loop_
_geom_angle_atom_site_label_1
_geom_angle_atom_site_label_2
_geom_angle_atom_site_label_3
_geom_angle
_geom_angle_site_symmetry_1
_geom_angle_site_symmetry_3
_geom_angle_publ_flag
C5 O1 C12 116.7(8) . . ?
C7 C1 C2 121.5(8) . . ?
C7 C1 C9 118.2(8) . . ?
C9 C1 C2 120.2(9) . . ?
C1 C2 C3 131.9(9) . . ?
C4 C2 C1 139.0(9) . . ?
C4 C2 C3 89.1(7) . . ?
Br2 C3 Br2 109.5(5) . 4_575 ?
Br2 C3 C4 125.2(2) 4_575 . ?
Br2 C3 C4 125.2(2) . . ?
C2 C3 Br2 114.5(3) . 4_575 ?
C2 C3 Br2 114.5(3) . . ?
C2 C3 C4 41.7(5) . . ?
C2 C3 C8 89.7(7) . . ?
C8 C3 Br2 113.8(3) . . ?
C8 C3 Br2 113.8(3) . 4_575 ?
C8 C3 C4 47.9(5) . . ?
Br3 C4 C3 178.4(5) . . ?
C2 C4 Br3 132.4(7) . . ?
C2 C4 C3 49.2(6) . . ?
C2 C4 C8 99.5(8) . . ?
C8 C4 Br3 128.1(6) . . ?
C8 C4 C3 50.3(5) . . ?
O1 C5 C6 125.4(9) . . ?
O1 C5 C10 115.5(8) . . ?
C6 C5 C10 119.1(8) . . ?
C7 C6 C5 119.1(9) . . ?
C1 C7 C6 123.3(9) . . ?
C4 C8 C3 81.8(6) . . ?
C10 C9 C1 120.7(9) . . ?
C9 C10 C5 119.6(8) . . ?
O1 C12 C11 107.0(9) . . ?

loop_
_geom_bond_atom_site_label_1
_geom_bond_atom_site_label_2
_geom_bond_distance
_geom_bond_site_symmetry_2
_geom_bond_publ_flag
Br2 C3 1.944(6) . ?
Br3 C4 1.894(10) . ?
O1 C5 1.347(10) . ?
O1 C12 1.435(13) . ?
C1 C2 1.446(12) . ?
C1 C7 1.374(13) . ?
C1 C9 1.411(13) . ?
C2 C3 1.507(13) . ?
C2 C4 1.325(13) . ?
C3 C4 1.991(13) . ?
C3 C8 1.548(12) . ?
C4 C8 1.493(13) . ?
C5 C6 1.396(13) . ?
C5 C10 1.437(15) . ?
C6 C7 1.384(12) . ?
C9 C10 1.386(13) . ?
C11 C12 1.523(13) . ?
